data_2233169
loop_
_publ_author_name
'Yoon, Yeong Keng'
'Ali, Mohamed Ashraf'
'Choon, Tan Soo'
'Asik, Safra Izuani Jama'
'Razak, Ibrahim Abdul'

_publ_section_title
;
 Ethyl
 2-(4-nitrophenyl)-1-[3-(2-oxopyrrolidin-1-yl)propyl]-1<i>H</i>-benzimidazole-5-carboxylate
;
_journal_coeditor_code HB6545
_journal_issue 1
_journal_name_full 'Acta Crystallographica Section E'
_journal_page_first o59
_journal_paper_doi 10.1107/S1600536811052408
_journal_volume 68
_journal_year 2012
_chemical_formula_iupac 'C23 H24 N4 O5'
_chemical_formula_moiety 'C23 H24 N4 O5'
_chemical_formula_sum 'C23 H24 N4 O5'
_chemical_formula_weight 436.46
_chemical_name_systematic
;
Ethyl 2-(4-nitrophenyl)-1-[3-(2-oxopyrrolidin-1-yl)propyl]-
1<i>H</i>-benzimidazole-5-carboxylate
;
_space_group_IT_number 2
_symmetry_cell_setting triclinic
_symmetry_space_group_name_Hall '-P 1'
_symmetry_space_group_name_H-M 'P -1'
_atom_sites_solution_hydrogens geom
_atom_sites_solution_primary direct
_atom_sites_solution_secondary difmap
_audit_creation_method SHELXL-97
_cell_angle_alpha 91.9580(10)
_cell_angle_beta 107.7520(10)
_cell_angle_gamma 114.4650(10)
_cell_formula_units_Z 2
_cell_length_a 9.31250(10)
_cell_length_b 10.09410(10)
_cell_length_c 12.9955(2)
_cell_measurement_reflns_used 8871
_cell_measurement_temperature 100.0(10)
_cell_measurement_theta_max 32.58
_cell_measurement_theta_min 2.52
_cell_volume 1040.67(3)
_computing_cell_refinement 'SAINT (Bruker, 2009)'
_computing_data_collection 'APEX2 (Bruker, 2009)'
_computing_data_reduction 'SAINT (Bruker, 2009)'
_computing_molecular_graphics 'SHELXTL (Sheldrick, 2008)'
_computing_publication_material
;
SHELXTL (Sheldrick, 2008) and PLATON (Spek, 2009)
;
_computing_structure_refinement 'SHELXTL (Sheldrick, 2008)'
_computing_structure_solution 'SHELXTL (Sheldrick, 2008)'
_diffrn_ambient_temperature 100
_diffrn_measured_fraction_theta_full 0.981
_diffrn_measured_fraction_theta_max 0.981
_diffrn_measurement_device_type 'Bruker SMART APEXII CCD'
_diffrn_measurement_method '\f and \w scans'
_diffrn_radiation_monochromator graphite
_diffrn_radiation_source 'fine-focus sealed tube'
_diffrn_radiation_type MoK\a
_diffrn_radiation_wavelength 0.71073
_diffrn_reflns_av_R_equivalents 0.0324
_diffrn_reflns_av_sigmaI/netI 0.0437
_diffrn_reflns_limit_h_max 14
_diffrn_reflns_limit_h_min -14
_diffrn_reflns_limit_k_max 15
_diffrn_reflns_limit_k_min -15
_diffrn_reflns_limit_l_max 19
_diffrn_reflns_limit_l_min -19
_diffrn_reflns_number 27734
_diffrn_reflns_theta_full 32.61
_diffrn_reflns_theta_max 32.61
_diffrn_reflns_theta_min 1.67
_diffrn_standards_number 0
_exptl_absorpt_coefficient_mu 0.100
_exptl_absorpt_correction_T_max 0.9866
_exptl_absorpt_correction_T_min 0.9667
_exptl_absorpt_correction_type multi-scan
_exptl_absorpt_process_details '(<i>SADABS</i>; Bruker, 2009)'
_exptl_crystal_colour orange
_exptl_crystal_density_diffrn 1.393
_exptl_crystal_density_method 'not measured'
_exptl_crystal_description block
_exptl_crystal_F_000 460
_exptl_crystal_size_max 0.34
_exptl_crystal_size_mid 0.20
_exptl_crystal_size_min 0.13
_refine_diff_density_max 0.502
_refine_diff_density_min -0.297
_refine_ls_extinction_method none
_refine_ls_goodness_of_fit_ref 1.039
_refine_ls_hydrogen_treatment constr
_refine_ls_matrix_type full
_refine_ls_number_parameters 289
_refine_ls_number_reflns 7466
_refine_ls_number_restraints 0
_refine_ls_restrained_S_all 1.039
_refine_ls_R_factor_all 0.0975
_refine_ls_R_factor_gt 0.0694
_refine_ls_shift/su_max_lt 0.001
_refine_ls_shift/su_mean 0.000
_refine_ls_structure_factor_coef Fsqd
_refine_ls_weighting_details 'calc w=1/[\s^2^(Fo^2^)+(0.0843P)^2^+0.8488P] where P=(Fo^2^+2Fc^2^)/3'
_refine_ls_weighting_scheme calc
_refine_ls_wR_factor_gt 0.1764
_refine_ls_wR_factor_ref 0.1971
_reflns_number_gt 5375
_reflns_number_total 7466
_reflns_threshold_expression I>2\s(I)
_cod_data_source_file hb6545.cif
_cod_data_source_block I
_cod_original_cell_volume 1040.67(2)
_cod_database_code 2233169
_cod_database_fobs_code 2233169

loop_
_symmetry_equiv_pos_as_xyz
'x, y, z'
'-x, -y, -z'

loop_
_atom_site_type_symbol
_atom_site_label
_atom_site_fract_x
_atom_site_fract_y
_atom_site_fract_z
_atom_site_U_iso_or_equiv
_atom_site_adp_type
_atom_site_calc_flag
_atom_site_refinement_flags
_atom_site_occupancy
_atom_site_symmetry_multiplicity
O O1 -0.29047(16) -0.18231(15) 0.17443(11) 0.0271(3) Uani d . 1 1
O O2 -0.45664(18) -0.31986(16) 0.26240(12) 0.0328(3) Uani d . 1 1
O O3 0.2053(2) 0.51173(19) 0.95685(13) 0.0385(4) Uani d . 1 1
O O4 0.82578(18) 0.95186(18) 0.77738(14) 0.0371(4) Uani d . 1 1
O O5 0.6533(2) 1.04206(17) 0.78208(14) 0.0388(4) Uani d . 1 1
N N1 0.11744(17) 0.29815(16) 0.46007(12) 0.0201(3) Uani d . 1 1
N N2 0.00661(17) 0.29678(16) 0.59278(11) 0.0193(3) Uani d . 1 1
N N3 -0.0066(2) 0.56743(18) 0.86162(13) 0.0245(3) Uani d . 1 1
N N4 0.6825(2) 0.93979(18) 0.75733(13) 0.0268(3) Uani d . 1 1
C C1 -0.0276(2) 0.16584(19) 0.43862(14) 0.0189(3) Uani d . 1 1
C C2 -0.1050(2) 0.04589(19) 0.35168(14) 0.0201(3) Uani d . 1 1
H H2A -0.0586 0.0455 0.2959 0.024 Uiso calc R 1 1
C C3 -0.2518(2) -0.07262(19) 0.34957(14) 0.0208(3) Uani d . 1 1
C C4 -0.3197(2) -0.0732(2) 0.43315(15) 0.0233(3) Uani d . 1 1
H H4A -0.4194 -0.1570 0.4299 0.028 Uiso calc R 1 1
C C5 -0.2451(2) 0.0444(2) 0.51921(14) 0.0224(3) Uani d . 1 1
H H5A -0.2914 0.0443 0.5751 0.027 Uiso calc R 1 1
C C6 -0.0981(2) 0.16403(19) 0.52027(14) 0.0194(3) Uani d . 1 1
C C7 0.1333(2) 0.37277(18) 0.55203(14) 0.0185(3) Uani d . 1 1
C C8 0.2713(2) 0.52054(19) 0.60439(13) 0.0193(3) Uani d . 1 1
C C9 0.2460(2) 0.6325(2) 0.65125(14) 0.0217(3) Uani d . 1 1
H H9A 0.1366 0.6135 0.6500 0.026 Uiso calc R 1 1
C C10 0.3803(2) 0.7712(2) 0.69957(14) 0.0221(3) Uani d . 1 1
H H10A 0.3638 0.8478 0.7310 0.026 Uiso calc R 1 1
C C11 0.5388(2) 0.79566(19) 0.70104(14) 0.0216(3) Uani d . 1 1
C C12 0.5674(2) 0.6891(2) 0.65223(15) 0.0237(3) Uani d . 1 1
H H12A 0.6764 0.7100 0.6517 0.028 Uiso calc R 1 1
C C13 0.4322(2) 0.5512(2) 0.60426(14) 0.0221(3) Uani d . 1 1
H H13A 0.4491 0.4763 0.5708 0.027 Uiso calc R 1 1
C C14 -0.3446(2) -0.2050(2) 0.25940(15) 0.0234(3) Uani d . 1 1
C C15 -0.3754(2) -0.3076(2) 0.08290(16) 0.0292(4) Uani d . 1 1
H H15A -0.4990 -0.3501 0.0636 0.035 Uiso calc R 1 1
H H15B -0.3399 -0.3859 0.1032 0.035 Uiso calc R 1 1
C C16 -0.3270(3) -0.2504(3) -0.01223(19) 0.0441(6) Uani d . 1 1
H H16A -0.3815 -0.3318 -0.0754 0.066 Uiso calc R 1 1
H H16B -0.2044 -0.2086 0.0080 0.066 Uiso calc R 1 1
H H16C -0.3632 -0.1734 -0.0316 0.066 Uiso calc R 1 1
C C17 -0.0017(2) 0.3308(2) 0.70099(13) 0.0214(3) Uani d . 1 1
H H17A 0.1063 0.4151 0.7467 0.026 Uiso calc R 1 1
H H17B -0.0149 0.2442 0.7376 0.026 Uiso calc R 1 1
C C18 -0.1456(2) 0.3693(2) 0.69594(14) 0.0236(3) Uani d . 1 1
H H18A -0.2548 0.2819 0.6574 0.028 Uiso calc R 1 1
H H18B -0.1392 0.4503 0.6540 0.028 Uiso calc R 1 1
C C19 -0.1347(2) 0.4175(2) 0.81236(15) 0.0261(4) Uani d . 1 1
H H19A -0.2453 0.4099 0.8095 0.031 Uiso calc R 1 1
H H19B -0.1099 0.3490 0.8594 0.031 Uiso calc R 1 1
C C20 -0.0400(3) 0.6949(2) 0.84211(18) 0.0354(5) Uani d . 1 1
H H20A -0.1478 0.6790 0.8505 0.042 Uiso calc R 1 1
H H20B -0.0439 0.7153 0.7676 0.042 Uiso calc R 1 1
C C21 0.1094(4) 0.8213(3) 0.9307(2) 0.0443(6) Uani d . 1 1
H H21A 0.1467 0.9144 0.9017 0.053 Uiso calc R 1 1
H H21B 0.0793 0.8379 0.9952 0.053 Uiso calc R 1 1
C C22 0.2468(3) 0.7692(2) 0.96175(18) 0.0353(5) Uani d . 1 1
H H22A 0.3248 0.8102 0.9210 0.042 Uiso calc R 1 1
H H22B 0.3121 0.7996 1.0416 0.042 Uiso calc R 1 1
C C23 0.1509(2) 0.6021(2) 0.92917(15) 0.0268(4) Uani d . 1 1

loop_
_atom_site_aniso_label
_atom_site_aniso_U_11
_atom_site_aniso_U_22
_atom_site_aniso_U_33
_atom_site_aniso_U_12
_atom_site_aniso_U_13
_atom_site_aniso_U_23
O1 0.0245(6) 0.0248(7) 0.0246(6) 0.0055(5) 0.0078(5) -0.0053(5)
O2 0.0311(7) 0.0247(7) 0.0282(7) 0.0022(6) 0.0062(6) 0.0020(6)
O3 0.0361(8) 0.0421(9) 0.0348(8) 0.0228(7) 0.0031(6) -0.0081(7)
O4 0.0244(7) 0.0338(8) 0.0417(9) 0.0048(6) 0.0088(6) 0.0019(7)
O5 0.0404(8) 0.0261(8) 0.0417(9) 0.0100(7) 0.0116(7) -0.0034(6)
N1 0.0184(6) 0.0202(7) 0.0214(7) 0.0080(5) 0.0073(5) 0.0017(5)
N2 0.0188(6) 0.0213(7) 0.0165(6) 0.0072(5) 0.0070(5) 0.0028(5)
N3 0.0271(7) 0.0251(8) 0.0226(7) 0.0122(6) 0.0097(6) 0.0024(6)
N4 0.0276(7) 0.0226(8) 0.0231(7) 0.0048(6) 0.0089(6) 0.0020(6)
C1 0.0173(7) 0.0202(8) 0.0204(7) 0.0086(6) 0.0079(6) 0.0034(6)
C2 0.0194(7) 0.0206(8) 0.0200(7) 0.0089(6) 0.0068(6) 0.0019(6)
C3 0.0193(7) 0.0205(8) 0.0204(7) 0.0079(6) 0.0053(6) 0.0028(6)
C4 0.0199(7) 0.0222(8) 0.0240(8) 0.0058(6) 0.0078(6) 0.0064(6)
C5 0.0221(7) 0.0228(8) 0.0205(7) 0.0069(7) 0.0092(6) 0.0048(6)
C6 0.0188(7) 0.0199(8) 0.0178(7) 0.0078(6) 0.0055(6) 0.0025(6)
C7 0.0181(7) 0.0177(7) 0.0194(7) 0.0078(6) 0.0064(6) 0.0028(6)
C8 0.0195(7) 0.0204(8) 0.0174(7) 0.0086(6) 0.0063(6) 0.0033(6)
C9 0.0202(7) 0.0230(8) 0.0232(8) 0.0105(7) 0.0080(6) 0.0037(6)
C10 0.0264(8) 0.0190(8) 0.0207(8) 0.0103(7) 0.0080(6) 0.0027(6)
C11 0.0222(7) 0.0194(8) 0.0184(7) 0.0051(6) 0.0066(6) 0.0028(6)
C12 0.0200(7) 0.0245(9) 0.0241(8) 0.0067(7) 0.0093(6) 0.0031(7)
C13 0.0226(8) 0.0240(8) 0.0215(8) 0.0104(7) 0.0101(6) 0.0031(6)
C14 0.0208(7) 0.0236(8) 0.0225(8) 0.0098(7) 0.0036(6) 0.0029(6)
C15 0.0267(9) 0.0276(10) 0.0255(9) 0.0091(8) 0.0046(7) -0.0052(7)
C16 0.0467(13) 0.0415(13) 0.0320(11) 0.0082(11) 0.0157(10) -0.0058(10)
C17 0.0224(7) 0.0263(9) 0.0149(7) 0.0103(7) 0.0067(6) 0.0033(6)
C18 0.0196(7) 0.0285(9) 0.0202(8) 0.0084(7) 0.0072(6) -0.0003(7)
C19 0.0234(8) 0.0301(9) 0.0238(8) 0.0088(7) 0.0119(7) 0.0000(7)
C20 0.0498(12) 0.0293(10) 0.0289(10) 0.0226(10) 0.0095(9) 0.0032(8)
C21 0.0650(16) 0.0292(11) 0.0329(11) 0.0212(11) 0.0094(11) 0.0030(9)
C22 0.0365(10) 0.0305(10) 0.0285(10) 0.0038(9) 0.0143(8) -0.0019(8)
C23 0.0284(9) 0.0302(10) 0.0216(8) 0.0116(8) 0.0114(7) -0.0017(7)

loop_
_atom_type_symbol
_atom_type_description
_atom_type_scat_dispersion_real
_atom_type_scat_dispersion_imag
_atom_type_scat_source
C C 0.0033 0.0016 'International Tables Vol C Tables 4.2.6.8 and 6.1.1.4'
H H 0.0000 0.0000 'International Tables Vol C Tables 4.2.6.8 and 6.1.1.4'
N N 0.0061 0.0033 'International Tables Vol C Tables 4.2.6.8 and 6.1.1.4'
O O 0.0106 0.0060 'International Tables Vol C Tables 4.2.6.8 and 6.1.1.4'

loop_
_geom_angle_atom_site_label_1
_geom_angle_atom_site_label_2
_geom_angle_atom_site_label_3
_geom_angle
C14 O1 C15 115.53(15)
C7 N1 C1 104.74(14)
C6 N2 C7 106.18(13)
C6 N2 C17 124.31(14)
C7 N2 C17 128.43(14)
C23 N3 C19 123.98(17)
C23 N3 C20 114.20(17)
C19 N3 C20 121.81(16)
O5 N4 O4 123.33(17)
O5 N4 C11 118.19(16)
O4 N4 C11 118.48(16)
N1 C1 C2 129.65(15)
N1 C1 C6 110.09(15)
C2 C1 C6 120.25(16)
C3 C2 C1 117.63(16)
C3 C2 H2A 121.2
C1 C2 H2A 121.2
C2 C3 C4 121.30(16)
C2 C3 C14 121.58(16)
C4 C3 C14 117.12(16)
C5 C4 C3 121.73(16)
C5 C4 H4A 119.1
C3 C4 H4A 119.1
C4 C5 C6 116.66(16)
C4 C5 H5A 121.7
C6 C5 H5A 121.7
N2 C6 C5 131.67(16)
N2 C6 C1 105.92(14)
C5 C6 C1 122.42(16)
N1 C7 N2 113.07(15)
N1 C7 C8 122.98(15)
N2 C7 C8 123.96(15)
C13 C8 C9 119.31(16)
C13 C8 C7 118.47(15)
C9 C8 C7 122.19(15)
C10 C9 C8 120.27(15)
C10 C9 H9A 119.9
C8 C9 H9A 119.9
C11 C10 C9 118.67(16)
C11 C10 H10A 120.7
C9 C10 H10A 120.7
C10 C11 C12 122.60(16)
C10 C11 N4 118.71(16)
C12 C11 N4 118.68(16)
C13 C12 C11 118.05(16)
C13 C12 H12A 121.0
C11 C12 H12A 121.0
C12 C13 C8 121.02(16)
C12 C13 H13A 119.5
C8 C13 H13A 119.5
O2 C14 O1 123.64(17)
O2 C14 C3 123.92(17)
O1 C14 C3 112.44(15)
O1 C15 C16 107.13(17)
O1 C15 H15A 110.3
C16 C15 H15A 110.3
O1 C15 H15B 110.3
C16 C15 H15B 110.3
H15A C15 H15B 108.5
C15 C16 H16A 109.5
C15 C16 H16B 109.5
H16A C16 H16B 109.5
C15 C16 H16C 109.5
H16A C16 H16C 109.5
H16B C16 H16C 109.5
N2 C17 C18 113.73(14)
N2 C17 H17A 108.8
C18 C17 H17A 108.8
N2 C17 H17B 108.8
C18 C17 H17B 108.8
H17A C17 H17B 107.7
C17 C18 C19 110.22(14)
C17 C18 H18A 109.6
C19 C18 H18A 109.6
C17 C18 H18B 109.6
C19 C18 H18B 109.6
H18A C18 H18B 108.1
N3 C19 C18 112.88(15)
N3 C19 H19A 109.0
C18 C19 H19A 109.0
N3 C19 H19B 109.0
C18 C19 H19B 109.0
H19A C19 H19B 107.8
N3 C20 C21 103.43(18)
N3 C20 H20A 111.1
C21 C20 H20A 111.1
N3 C20 H20B 111.1
C21 C20 H20B 111.1
H20A C20 H20B 109.0
C22 C21 C20 104.44(18)
C22 C21 H21A 110.9
C20 C21 H21A 110.9
C22 C21 H21B 110.9
C20 C21 H21B 110.9
H21A C21 H21B 108.9
C23 C22 C21 104.12(18)
C23 C22 H22A 110.9
C21 C22 H22A 110.9
C23 C22 H22B 110.9
C21 C22 H22B 110.9
H22A C22 H22B 109.0
O3 C23 N3 124.88(19)
O3 C23 C22 127.05(19)
N3 C23 C22 108.06(18)

loop_
_geom_bond_atom_site_label_1
_geom_bond_atom_site_label_2
_geom_bond_distance
O1 C14 1.337(2)
O1 C15 1.461(2)
O2 C14 1.208(2)
O3 C23 1.229(3)
O4 N4 1.231(2)
O5 N4 1.227(2)
N1 C7 1.325(2)
N1 C1 1.392(2)
N2 C6 1.380(2)
N2 C7 1.386(2)
N2 C17 1.468(2)
N3 C23 1.347(2)
N3 C19 1.448(2)
N3 C20 1.456(3)
N4 C11 1.470(2)
C1 C2 1.396(2)
C1 C6 1.405(2)
C2 C3 1.386(2)
C2 H2A 0.9500
C3 C4 1.413(2)
C3 C14 1.492(2)
C4 C5 1.377(3)
C4 H4A 0.9500
C5 C6 1.396(2)
C5 H5A 0.9500
C7 C8 1.466(2)
C8 C13 1.400(2)
C8 C9 1.402(2)
C9 C10 1.389(3)
C9 H9A 0.9500
C10 C11 1.386(2)
C10 H10A 0.9500
C11 C12 1.387(3)
C12 C13 1.386(3)
C12 H12A 0.9500
C13 H13A 0.9500
C15 C16 1.496(3)
C15 H15A 0.9900
C15 H15B 0.9900
C16 H16A 0.9800
C16 H16B 0.9800
C16 H16C 0.9800
C17 C18 1.527(2)
C17 H17A 0.9900
C17 H17B 0.9900
C18 C19 1.534(2)
C18 H18A 0.9900
C18 H18B 0.9900
C19 H19A 0.9900
C19 H19B 0.9900
C20 C21 1.531(3)
C20 H20A 0.9900
C20 H20B 0.9900
C21 C22 1.527(4)
C21 H21A 0.9900
C21 H21B 0.9900
C22 C23 1.515(3)
C22 H22A 0.9900
C22 H22B 0.9900

loop_
_geom_hbond_atom_site_label_D
_geom_hbond_atom_site_label_H
_geom_hbond_atom_site_label_A
_geom_hbond_site_symmetry_A
_geom_hbond_distance_DH
_geom_hbond_distance_HA
_geom_hbond_distance_DA
_geom_hbond_angle_DHA
_geom_hbond_publ_flag
C15 H15A O3 1_444 0.99 2.41 3.355(3) 159 yes
C15 H15B O3 2_556 0.99 2.38 3.186(3) 139 yes
C19 H19A O2 2_456 0.99 2.38 3.312(3) 156 yes

loop_
_geom_torsion_atom_site_label_1
_geom_torsion_atom_site_label_2
_geom_torsion_atom_site_label_3
_geom_torsion_atom_site_label_4
_geom_torsion
C7 N1 C1 C2 179.48(17)
C7 N1 C1 C6 0.23(19)
N1 C1 C2 C3 -179.08(17)
C6 C1 C2 C3 0.1(2)
C1 C2 C3 C4 -0.9(3)
C1 C2 C3 C14 179.30(15)
C2 C3 C4 C5 1.2(3)
C14 C3 C4 C5 -179.04(16)
C3 C4 C5 C6 -0.5(3)
C7 N2 C6 C5 -179.83(18)
C17 N2 C6 C5 11.2(3)
C7 N2 C6 C1 0.53(18)
C17 N2 C6 C1 -168.39(15)
C4 C5 C6 N2 -179.88(17)
C4 C5 C6 C1 -0.3(3)
N1 C1 C6 N2 -0.49(19)
C2 C1 C6 N2 -179.81(15)
N1 C1 C6 C5 179.83(16)
C2 C1 C6 C5 0.5(3)
C1 N1 C7 N2 0.12(19)
C1 N1 C7 C8 -179.84(15)
C6 N2 C7 N1 -0.42(19)
C17 N2 C7 N1 167.89(16)
C6 N2 C7 C8 179.53(15)
C17 N2 C7 C8 -12.2(3)
N1 C7 C8 C13 -38.3(2)
N2 C7 C8 C13 141.76(17)
N1 C7 C8 C9 139.76(18)
N2 C7 C8 C9 -40.2(2)
C13 C8 C9 C10 -1.7(3)
C7 C8 C9 C10 -179.69(16)
C8 C9 C10 C11 -0.5(3)
C9 C10 C11 C12 2.7(3)
C9 C10 C11 N4 -176.78(16)
O5 N4 C11 C10 -13.9(3)
O4 N4 C11 C10 166.00(17)
O5 N4 C11 C12 166.58(18)
O4 N4 C11 C12 -13.5(3)
C10 C11 C12 C13 -2.7(3)
N4 C11 C12 C13 176.81(16)
C11 C12 C13 C8 0.4(3)
C9 C8 C13 C12 1.7(3)
C7 C8 C13 C12 179.80(16)
C15 O1 C14 O2 -0.5(3)
C15 O1 C14 C3 179.81(15)
C2 C3 C14 O2 167.84(18)
C4 C3 C14 O2 -12.0(3)
C2 C3 C14 O1 -12.4(2)
C4 C3 C14 O1 167.77(15)
C14 O1 C15 C16 167.07(17)
C6 N2 C17 C18 -77.5(2)
C7 N2 C17 C18 116.10(19)
N2 C17 C18 C19 -174.58(15)
C23 N3 C19 C18 -95.5(2)
C20 N3 C19 C18 85.1(2)
C17 C18 C19 N3 77.3(2)
C23 N3 C20 C21 -13.5(2)
C19 N3 C20 C21 165.93(18)
N3 C20 C21 C22 22.3(2)
C20 C21 C22 C23 -23.2(2)
C19 N3 C23 O3 0.2(3)
C20 N3 C23 O3 179.69(19)
C19 N3 C23 C22 179.15(16)
C20 N3 C23 C22 -1.4(2)
C21 C22 C23 O3 -165.3(2)
C21 C22 C23 N3 15.8(2)
